data_4074466
loop_
_publ_author_name
'Ojo, Wilfried-Solo'
'P\'etillon, Fran\,cois Y.'
'Schollhammer, Philippe'
'Talarmin, Jean'
'Muir, Kenneth W.'

_publ_section_title
;
 A Bridging Side-on Allenylidene Dimolybdenum Complex without Carbonyl
 Stabilization
;
_journal_issue 22
_journal_name_full Organometallics
_journal_page_first 5503
_journal_paper_doi 10.1021/om060663a
_journal_volume 25
_journal_year 2006
_chemical_formula_sum 'C29 H31 B Cl2 F4 Mo2 S3'
_chemical_formula_weight 825.31
_chemical_name_systematic
;
 ?
;
_space_group_IT_number 14
_symmetry_space_group_name_Hall '-P 2ybc'
_symmetry_space_group_name_H-M 'P 1 21/c 1'
_atom_sites_solution_hydrogens geom
_atom_sites_solution_primary direct
_atom_sites_solution_secondary difmap
_audit_creation_method SHELXL-97
_cell_angle_alpha 90.00
_cell_angle_beta 105.853(8)
_cell_angle_gamma 90.00
_cell_formula_units_Z 4
_cell_length_a 10.4870(7)
_cell_length_b 17.0280(12)
_cell_length_c 19.0600(16)
_cell_measurement_temperature 293(2)
_cell_volume 3274.1(4)
_computing_structure_refinement 'SHELXL-97 (Sheldrick, 1997)'
_diffrn_ambient_temperature 293(2)
_diffrn_measured_fraction_theta_full 0.843
_diffrn_measured_fraction_theta_max 0.843
_diffrn_radiation_monochromator graphite
_diffrn_radiation_source 'fine-focus sealed tube'
_diffrn_radiation_type MoK\a
_diffrn_radiation_wavelength 0.71069
_diffrn_reflns_av_R_equivalents 0.0909
_diffrn_reflns_av_sigmaI/netI 0.0868
_diffrn_reflns_limit_h_max 11
_diffrn_reflns_limit_h_min -12
_diffrn_reflns_limit_k_max 18
_diffrn_reflns_limit_k_min -19
_diffrn_reflns_limit_l_max 22
_diffrn_reflns_limit_l_min -21
_diffrn_reflns_number 23823
_diffrn_reflns_theta_full 25.03
_diffrn_reflns_theta_max 25.03
_diffrn_reflns_theta_min 3.39
_exptl_absorpt_coefficient_mu 1.163
_exptl_absorpt_correction_T_max 0.8007
_exptl_absorpt_correction_T_min 0.8007
_exptl_absorpt_correction_type none
_exptl_crystal_density_diffrn 1.674
_exptl_crystal_density_method 'not measured'
_exptl_crystal_F_000 1648
_exptl_crystal_size_max 0.20
_exptl_crystal_size_mid 0.20
_exptl_crystal_size_min 0.20
_refine_diff_density_max 0.571
_refine_diff_density_min -0.594
_refine_diff_density_rms 0.094
_refine_ls_extinction_method none
_refine_ls_goodness_of_fit_ref 1.113
_refine_ls_hydrogen_treatment mixed
_refine_ls_matrix_type full
_refine_ls_number_parameters 345
_refine_ls_number_reflns 4888
_refine_ls_number_restraints 13
_refine_ls_restrained_S_all 1.111
_refine_ls_R_factor_all 0.1318
_refine_ls_R_factor_gt 0.0786
_refine_ls_shift/su_max 0.008
_refine_ls_shift/su_mean 0.000
_refine_ls_structure_factor_coef Fsqd
_refine_ls_weighting_details 'calc w=1/[\s^2^(Fo^2^)+(0.0896P)^2^+3.9060P] where P=(Fo^2^+2Fc^2^)/3'
_refine_ls_weighting_scheme calc
_refine_ls_wR_factor_gt 0.1795
_refine_ls_wR_factor_ref 0.2008
_reflns_number_gt 3140
_reflns_number_total 4888
_reflns_threshold_expression >2sigma(I)
_cod_data_source_file om060663asi20060724_044630.cif
_cod_data_source_block one
_cod_database_code 4074466

loop_
_symmetry_equiv_pos_as_xyz
'x, y, z'
'-x, y+1/2, -z+1/2'
'-x, -y, -z'
'x, -y-1/2, z-1/2'

loop_
_atom_site_label
_atom_site_type_symbol
_atom_site_fract_x
_atom_site_fract_y
_atom_site_fract_z
_atom_site_U_iso_or_equiv
_atom_site_adp_type
_atom_site_occupancy
_atom_site_symmetry_multiplicity
_atom_site_calc_flag
_atom_site_refinement_flags
_atom_site_disorder_assembly
_atom_site_disorder_group
Mo1 Mo 0.91162(8) 0.24205(5) 0.07721(5) 0.0574(4) Uani 1 1 d . . .
Mo2 Mo 1.16306(8) 0.19898(5) 0.13130(5) 0.0611(4) Uani 1 1 d . . .
S1 S 1.0696(3) 0.31883(17) 0.17218(17) 0.0713(10) Uani 0.924(5) 1 d P A 1
S2 S 1.0001(3) 0.11896(17) 0.03886(17) 0.0668(10) Uani 0.924(5) 1 d P A 1
S3 S 0.9879(3) 0.15786(18) 0.18519(16) 0.0692(10) Uani 0.924(5) 1 d P A 1
C1 C 1.0396(12) 0.3171(8) 0.2625(6) 0.096(4) Uani 1 1 d . A 1
H1A H 0.9566 0.3422 0.2601 0.143 Uiso 1 1 calc R A 1
H1B H 1.1098 0.3444 0.2967 0.143 Uiso 1 1 calc R A 1
H1C H 1.0367 0.2636 0.2781 0.143 Uiso 1 1 calc R A 1
C2 C 1.0287(11) 0.1278(8) -0.0503(6) 0.095(4) Uani 1 1 d . A 1
H2A H 1.0616 0.1794 -0.0557 0.143 Uiso 1 1 calc R A 1
H2B H 0.9470 0.1194 -0.0872 0.143 Uiso 1 1 calc R A 1
H2C H 1.0926 0.0893 -0.0552 0.143 Uiso 1 1 calc R A 1
C3 C 0.9444(13) 0.0542(7) 0.1755(7) 0.100(4) Uani 1 1 d . A 1
H3A H 1.0198 0.0243 0.1715 0.150 Uiso 1 1 calc R A 1
H3B H 0.8725 0.0467 0.1325 0.150 Uiso 1 1 calc R A 1
H3C H 0.9181 0.0370 0.2175 0.150 Uiso 1 1 calc R A 1
C4 C 1.1060(11) 0.2662(7) 0.0504(7) 0.071(3) Uani 1 1 d . A .
C5 C 1.0285(10) 0.3118(6) 0.0013(6) 0.065(3) Uani 1 1 d . A .
C6 C 1.0260(10) 0.3646(7) -0.0531(6) 0.071(3) Uani 1 1 d . . .
C11 C 0.7006(9) 0.1995(6) 0.0324(11) 0.132(7) Uani 1 1 d G A .
H11 H 0.6850 0.1468 0.0205 0.158 Uiso 1 1 calc R . .
C12 C 0.7060(9) 0.2329(12) 0.0982(9) 0.140(9) Uani 1 1 d G A .
H12 H 0.6946 0.2069 0.1390 0.168 Uiso 1 1 calc R . .
C13 C 0.7308(10) 0.3111(11) 0.0937(7) 0.126(7) Uani 1 1 d G A .
H13 H 0.7394 0.3478 0.1309 0.151 Uiso 1 1 calc R . .
C14 C 0.7409(8) 0.3261(7) 0.0251(9) 0.091(4) Uani 1 1 d G A .
H14 H 0.7575 0.3748 0.0073 0.109 Uiso 1 1 calc R . .
C15 C 0.7222(9) 0.2571(11) -0.0128(6) 0.096(4) Uani 1 1 d G A .
H15 H 0.7239 0.2505 -0.0610 0.115 Uiso 1 1 calc R . .
C21 C 1.3706(10) 0.1883(15) 0.1129(9) 0.121(7) Uani 1 1 d G A .
H21 H 1.3831 0.2049 0.0688 0.145 Uiso 1 1 calc R . .
C22 C 1.3375(11) 0.1148(11) 0.1285(10) 0.121(7) Uani 1 1 d G A .
H22 H 1.3233 0.0720 0.0970 0.146 Uiso 1 1 calc R . .
C23 C 1.3288(9) 0.1144(10) 0.1981(12) 0.117(6) Uani 1 1 d G A .
H23 H 1.3075 0.0714 0.2227 0.140 Uiso 1 1 calc R . .
C24 C 1.3566(11) 0.1877(15) 0.2255(6) 0.113(5) Uani 1 1 d G A .
H24 H 1.3577 0.2039 0.2722 0.135 Uiso 1 1 calc R . .
C25 C 1.3824(9) 0.2334(6) 0.1729(15) 0.104(5) Uani 1 1 d G A .
H25 H 1.4043 0.2864 0.1771 0.125 Uiso 1 1 calc R . .
C31 C 0.8975(7) 0.3945(4) -0.1031(4) 0.066(3) Uani 1 1 d G A .
C32 C 0.8610(8) 0.4715(4) -0.1007(5) 0.124(6) Uani 1 1 d G . .
H32 H 0.9147 0.5057 -0.0674 0.149 Uiso 1 1 calc R A .
C33 C 0.7454(9) 0.4980(5) -0.1474(5) 0.131(6) Uani 1 1 d G A .
H33 H 0.7207 0.5503 -0.1458 0.157 Uiso 1 1 calc R . .
C34 C 0.6663(7) 0.4476(6) -0.1965(4) 0.102(4) Uani 1 1 d G . .
H34 H 0.5878 0.4656 -0.2281 0.122 Uiso 1 1 calc R A .
C35 C 0.7028(7) 0.3706(5) -0.1988(4) 0.085(4) Uani 1 1 d G A .
H35 H 0.6490 0.3364 -0.2321 0.102 Uiso 1 1 calc R . .
C36 C 0.8183(8) 0.3441(4) -0.1522(4) 0.080(3) Uani 1 1 d G . .
H36 H 0.8431 0.2918 -0.1538 0.096 Uiso 1 1 calc R A .
C41 C 1.1540(8) 0.3968(5) -0.0626(5) 0.079(3) Uani 1 1 d G A .
C42 C 1.2712(10) 0.3756(7) -0.0157(7) 0.194(10) Uani 1 1 d G . .
H42 H 1.2723 0.3435 0.0240 0.233 Uiso 1 1 calc R A .
C43 C 1.3867(9) 0.4010(8) -0.0267(8) 0.202(11) Uani 1 1 d G A .
H43 H 1.4671 0.3865 0.0055 0.242 Uiso 1 1 calc R . .
C44 C 1.3851(12) 0.4477(7) -0.0845(8) 0.167(10) Uani 1 1 d G . .
H44 H 1.4644 0.4651 -0.0921 0.200 Uiso 1 1 calc R A .
C45 C 1.2680(14) 0.4689(6) -0.1314(6) 0.143(7) Uani 1 1 d G A .
H45 H 1.2669 0.5009 -0.1711 0.172 Uiso 1 1 calc R . .
C46 C 1.1524(11) 0.4435(6) -0.1204(5) 0.106(5) Uani 1 1 d G . .
H46 H 1.0720 0.4580 -0.1526 0.127 Uiso 1 1 calc R A .
B1 B 0.6793(5) 0.1137(4) -0.2112(3) 0.100(5) Uiso 1 1 d D . .
F1 F 0.6806(9) 0.1072(8) -0.1439(4) 0.265(8) Uani 1 1 d D . .
F2 F 0.5691(7) 0.0873(5) -0.2518(5) 0.186(5) Uani 1 1 d D . .
F3 F 0.7758(7) 0.0741(5) -0.2228(5) 0.186(4) Uani 1 1 d D . .
F4 F 0.6919(10) 0.1863(4) -0.2263(7) 0.260(8) Uani 1 1 d D . .
Cl1 Cl 0.3630(5) 0.3017(4) 0.4052(3) 0.180(2) Uani 1 1 d D . .
Cl2 Cl 0.3845(8) 0.4638(5) 0.4271(5) 0.267(4) Uani 1 1 d D . .
C1S C 0.380(2) 0.3899(5) 0.3658(5) 0.214(12) Uani 1 1 d D . .
H1S1 H 0.4613 0.3900 0.3507 0.257 Uiso 1 1 calc R . .
H1S2 H 0.3062 0.3979 0.3229 0.257 Uiso 1 1 calc R . .
S11 S 1.020(3) 0.2346(19) 0.2155(17) 0.053(10) Uiso 0.076(5) 1 d P A 2
S12 S 1.049(4) 0.239(2) 0.002(2) 0.065(12) Uiso 0.076(5) 1 d P A 2
S13 S 0.992(3) 0.1171(17) 0.1024(19) 0.049(10) Uiso 0.076(5) 1 d P A 2

loop_
_atom_site_aniso_label
_atom_site_aniso_U_11
_atom_site_aniso_U_22
_atom_site_aniso_U_33
_atom_site_aniso_U_23
_atom_site_aniso_U_13
_atom_site_aniso_U_12
Mo1 0.0391(5) 0.0629(6) 0.0677(7) 0.0035(4) 0.0102(4) 0.0000(4)
Mo2 0.0439(5) 0.0697(7) 0.0653(7) 0.0035(4) 0.0074(4) 0.0078(4)
S1 0.0545(18) 0.063(2) 0.092(2) -0.0142(16) 0.0126(16) -0.0028(14)
S2 0.0601(19) 0.064(2) 0.072(2) -0.0066(14) 0.0123(16) 0.0023(14)
S3 0.0631(19) 0.071(2) 0.073(2) 0.0064(15) 0.0183(16) 0.0014(15)
C1 0.081(8) 0.126(11) 0.077(9) -0.032(7) 0.016(7) -0.011(8)
C2 0.085(9) 0.133(12) 0.070(8) -0.034(7) 0.022(7) 0.004(8)
C3 0.122(11) 0.079(9) 0.099(10) 0.035(7) 0.030(8) 0.003(8)
C4 0.053(7) 0.080(8) 0.081(9) -0.006(7) 0.018(6) -0.002(6)
C5 0.053(7) 0.068(8) 0.068(8) -0.002(6) 0.006(6) -0.010(6)
C6 0.063(7) 0.082(8) 0.066(7) 0.004(6) 0.012(6) 0.005(6)
C11 0.047(8) 0.099(12) 0.23(2) 0.021(15) -0.004(12) -0.010(7)
C12 0.041(8) 0.22(2) 0.17(2) 0.098(17) 0.043(11) 0.039(13)
C13 0.058(9) 0.23(2) 0.089(13) -0.025(12) 0.014(8) 0.063(12)
C14 0.055(7) 0.093(11) 0.126(13) 0.018(9) 0.028(8) 0.021(7)
C15 0.051(7) 0.132(13) 0.096(10) -0.012(11) 0.006(7) 0.015(8)
C21 0.062(9) 0.159(16) 0.163(19) 0.086(17) 0.066(11) 0.048(11)
C22 0.077(10) 0.16(2) 0.108(14) -0.040(11) -0.010(9) 0.049(11)
C23 0.057(8) 0.108(15) 0.17(2) 0.045(12) 0.012(11) 0.014(8)
C24 0.054(8) 0.169(17) 0.100(12) -0.015(14) -0.005(8) 0.047(10)
C25 0.045(7) 0.066(9) 0.191(18) 0.004(13) 0.015(10) 0.010(6)
C31 0.056(6) 0.054(7) 0.083(8) 0.010(6) 0.007(6) -0.001(5)
C32 0.113(11) 0.052(8) 0.151(13) -0.007(8) -0.058(9) 0.021(7)
C33 0.134(13) 0.056(8) 0.164(14) -0.005(9) -0.025(11) 0.039(9)
C34 0.063(8) 0.109(11) 0.112(11) 0.039(9) -0.011(7) -0.003(8)
C35 0.065(8) 0.096(10) 0.084(9) -0.016(7) 0.002(7) -0.013(7)
C36 0.070(8) 0.069(8) 0.097(9) -0.034(7) 0.017(7) -0.006(6)
C41 0.056(7) 0.072(8) 0.108(10) -0.003(7) 0.021(7) 0.013(6)
C42 0.060(10) 0.24(2) 0.29(2) 0.144(19) 0.058(13) 0.022(12)
C43 0.081(12) 0.159(18) 0.37(3) 0.09(2) 0.066(16) -0.017(11)
C44 0.127(16) 0.112(15) 0.31(3) -0.057(17) 0.144(18) -0.062(12)
C45 0.180(17) 0.151(15) 0.126(14) -0.046(11) 0.088(15) -0.085(15)
C46 0.117(11) 0.135(12) 0.071(9) 0.020(8) 0.035(8) -0.049(9)
F1 0.178(11) 0.51(3) 0.125(9) -0.067(12) 0.068(8) -0.091(14)
F2 0.107(7) 0.174(9) 0.249(12) -0.071(8) 0.000(7) -0.043(6)
F3 0.133(8) 0.185(10) 0.244(12) -0.048(9) 0.059(8) 0.011(7)
F4 0.267(15) 0.085(7) 0.364(19) 0.027(9) -0.023(14) -0.038(8)
Cl1 0.125(4) 0.283(7) 0.121(4) -0.011(4) 0.013(3) 0.028(4)
Cl2 0.232(8) 0.274(9) 0.295(10) -0.009(8) 0.070(7) 0.003(7)
C1S 0.18(2) 0.36(4) 0.109(15) -0.03(2) 0.059(15) -0.08(2)

loop_
_atom_type_symbol
_atom_type_description
_atom_type_scat_dispersion_real
_atom_type_scat_dispersion_imag
_atom_type_scat_source
C C 0.0033 0.0016 'International Tables Vol C Tables 4.2.6.8 and 6.1.1.4'
H H 0.0000 0.0000 'International Tables Vol C Tables 4.2.6.8 and 6.1.1.4'
B B 0.0013 0.0007 'International Tables Vol C Tables 4.2.6.8 and 6.1.1.4'
F F 0.0171 0.0103 'International Tables Vol C Tables 4.2.6.8 and 6.1.1.4'
S S 0.1246 0.1234 'International Tables Vol C Tables 4.2.6.8 and 6.1.1.4'
Mo Mo -1.6832 0.6857 'International Tables Vol C Tables 4.2.6.8 and 6.1.1.4'
Cl Cl 0.1484 0.1585 'International Tables Vol C Tables 4.2.6.8 and 6.1.1.4'

loop_
_geom_angle_atom_site_label_1
_geom_angle_atom_site_label_2
_geom_angle_atom_site_label_3
_geom_angle
C4 Mo1 C15 117.8(5)
C4 Mo1 C11 145.0(6)
C15 Mo1 C11 35.15(18)
C4 Mo1 S13 85.0(9)
C15 Mo1 S13 117.6(9)
C11 Mo1 S13 92.8(8)
C4 Mo1 S12 26.9(10)
C15 Mo1 S12 95.8(11)
C11 Mo1 S12 118.2(12)
S13 Mo1 S12 81.4(13)
C4 Mo1 C14 115.6(4)
C15 Mo1 C14 34.87(17)
C11 Mo1 C14 57.9(3)
S13 Mo1 C14 150.4(8)
S12 Mo1 C14 107.1(11)
C4 Mo1 C12 172.8(5)
C15 Mo1 C12 57.9(3)
C11 Mo1 C12 34.76(17)
S13 Mo1 C12 102.1(9)
S12 Mo1 C12 152.2(12)
C14 Mo1 C12 57.4(3)
C4 Mo1 C13 139.0(6)
C15 Mo1 C13 57.6(3)
C11 Mo1 C13 57.5(3)
S13 Mo1 C13 135.2(10)
S12 Mo1 C13 140.5(11)
C14 Mo1 C13 34.34(17)
C12 Mo1 C13 34.28(17)
C4 Mo1 C5 32.1(4)
C15 Mo1 C5 88.5(5)
C11 Mo1 C5 121.9(6)
S13 Mo1 C5 111.1(9)
S12 Mo1 C5 30.7(10)
C14 Mo1 C5 84.2(4)
C12 Mo1 C5 141.3(4)
C13 Mo1 C5 113.2(6)
C4 Mo1 S3 100.8(3)
C15 Mo1 S3 136.1(5)
C11 Mo1 S3 101.0(5)
S13 Mo1 S3 42.7(9)
S12 Mo1 S3 113.1(10)
C14 Mo1 S3 139.8(4)
C12 Mo1 S3 85.5(3)
C13 Mo1 S3 105.8(4)
C5 Mo1 S3 132.7(3)
C4 Mo1 S1 66.7(3)
C15 Mo1 S1 140.6(4)
C11 Mo1 S1 146.9(5)
S13 Mo1 S1 101.7(8)
S12 Mo1 S1 93.5(11)
C14 Mo1 S1 106.0(4)
C12 Mo1 S1 112.4(5)
C13 Mo1 S1 92.4(3)
C5 Mo1 S1 80.3(2)
S3 Mo1 S1 72.23(11)
C4 Mo1 S2 69.9(3)
C15 Mo1 S2 101.2(4)
C11 Mo1 S2 91.4(3)
S13 Mo1 S2 29.7(9)
S12 Mo1 S2 56.4(10)
C14 Mo1 S2 135.2(4)
C12 Mo1 S2 115.9(6)
C13 Mo1 S2 148.4(4)
C5 Mo1 S2 87.0(3)
S3 Mo1 S2 72.03(11)
S1 Mo1 S2 115.67(10)
C4 Mo2 S13 97.1(9)
C4 Mo2 C25 101.1(6)
S13 Mo2 C25 155.8(8)
C4 Mo2 C21 91.5(4)
S13 Mo2 C21 130.2(11)
C25 Mo2 C21 34.23(17)
C4 Mo2 C24 134.4(7)
S13 Mo2 C24 128.1(11)
C25 Mo2 C24 34.10(16)
C21 Mo2 C24 56.5(2)
C4 Mo2 C22 115.5(7)
S13 Mo2 C22 101.2(9)
C25 Mo2 C22 56.4(2)
C21 Mo2 C22 33.90(17)
C24 Mo2 C22 56.1(2)
C4 Mo2 C23 147.2(5)
S13 Mo2 C23 100.2(9)
C25 Mo2 C23 56.3(2)
C21 Mo2 C23 56.2(2)
C24 Mo2 C23 33.71(16)
C22 Mo2 C23 33.60(16)
C4 Mo2 S3 114.3(3)
S13 Mo2 S3 43.4(9)
C25 Mo2 S3 136.6(7)
C21 Mo2 S3 153.2(4)
C24 Mo2 S3 104.5(5)
C22 Mo2 S3 121.2(7)
C23 Mo2 S3 97.3(3)
C4 Mo2 S1 72.1(4)
S13 Mo2 S1 103.5(8)
C25 Mo2 S1 97.3(4)
C21 Mo2 S1 125.7(7)
C24 Mo2 S1 99.3(4)
C22 Mo2 S1 153.0(3)
C23 Mo2 S1 129.2(7)
S3 Mo2 S1 72.32(11)
C4 Mo2 S2 75.5(4)
S13 Mo2 S2 29.7(9)
C25 Mo2 S2 144.2(6)
C21 Mo2 S2 110.0(7)
C24 Mo2 S2 141.8(6)
C22 Mo2 S2 92.2(3)
C23 Mo2 S2 108.1(6)
S3 Mo2 S2 72.04(11)
S1 Mo2 S2 114.70(10)
C4 Mo2 S12 22.4(9)
S13 Mo2 S12 78.0(12)
C25 Mo2 S12 115.5(11)
C21 Mo2 S12 95.0(9)
C24 Mo2 S12 149.2(10)
C22 Mo2 S12 107.9(10)
C23 Mo2 S12 141.0(11)
S3 Mo2 S12 106.2(9)
S1 Mo2 S12 88.0(9)
S2 Mo2 S12 53.6(9)
C4 Mo2 S11 105.1(8)
S13 Mo2 S11 74.4(11)
C25 Mo2 S11 115.4(10)
C21 Mo2 S11 148.9(9)
C24 Mo2 S11 94.2(8)
C22 Mo2 S11 139.4(9)
C23 Mo2 S11 106.3(9)
S3 Mo2 S11 33.2(7)
S1 Mo2 S11 41.9(7)
S2 Mo2 S11 99.6(7)
S12 Mo2 S11 110.4(11)
C1 S1 Mo1 115.3(4)
C1 S1 Mo2 117.8(4)
Mo1 S1 Mo2 65.00(8)
C2 S2 Mo1 112.2(4)
C2 S2 Mo2 111.1(4)
Mo1 S2 Mo2 64.55(8)
C3 S3 Mo2 115.6(4)
C3 S3 Mo1 117.8(4)
Mo2 S3 Mo1 65.80(8)
S12 C4 C5 63(2)
S12 C4 Mo2 115(2)
C5 C4 Mo2 160.1(9)
S12 C4 Mo1 78(2)
C5 C4 Mo1 81.3(7)
Mo2 C4 Mo1 79.0(4)
S12 C5 C4 48.7(19)
S12 C5 C6 128(2)
C4 C5 C6 144.0(11)
S12 C5 Mo1 68.3(18)
C4 C5 Mo1 66.6(7)
C6 C5 Mo1 149.3(8)
C5 C6 C41 119.8(9)
C5 C6 C31 121.9(9)
C41 C6 C31 118.2(9)
C12 C11 C15 108.0
C12 C11 Mo1 74.3(4)
C15 C11 Mo1 72.2(4)
C12 C11 H11 126.0
C15 C11 H11 126.0
Mo1 C11 H11 119.3
C13 C12 C11 108.0
C13 C12 Mo1 73.7(4)
C11 C12 Mo1 70.9(4)
C13 C12 H12 126.0
C11 C12 H12 126.0
Mo1 C12 H12 121.1
C14 C13 C12 108.0
C14 C13 Mo1 71.7(3)
C12 C13 Mo1 72.0(4)
C14 C13 H13 126.0
C12 C13 H13 126.0
Mo1 C13 H13 122.0
C13 C14 C15 108.0
C13 C14 Mo1 74.0(4)
C15 C14 Mo1 71.0(4)
C13 C14 H14 126.0
C15 C14 H14 126.0
Mo1 C14 H14 120.8
C11 C15 C14 108.0
C11 C15 Mo1 72.6(4)
C14 C15 Mo1 74.1(4)
C11 C15 H15 126.0
C14 C15 H15 126.0
Mo1 C15 H15 119.1
C22 C21 C25 108.0
C22 C21 Mo2 74.3(4)
C25 C21 Mo2 72.5(4)
C22 C21 H21 126.0
C25 C21 H21 126.0
Mo2 C21 H21 119.0
C23 C22 C21 108.0
C23 C22 Mo2 73.6(4)
C21 C22 Mo2 71.7(4)
C23 C22 H22 126.0
C21 C22 H22 126.0
Mo2 C22 H22 120.4
C22 C23 C24 108.0
C22 C23 Mo2 72.8(4)
C24 C23 Mo2 72.1(4)
C22 C23 H23 126.0
C24 C23 H23 126.0
Mo2 C23 H23 120.9
C23 C24 C25 108.0
C23 C24 Mo2 74.2(4)
C25 C24 Mo2 71.9(4)
C23 C24 H24 126.0
C25 C24 H24 126.0
Mo2 C24 H24 119.8
C24 C25 C21 108.0
C24 C25 Mo2 74.0(4)
C21 C25 Mo2 73.3(4)
C24 C25 H25 126.0
C21 C25 H25 126.0
Mo2 C25 H25 118.6
C32 C31 C36 120.0
C32 C31 C6 120.7(6)
C36 C31 C6 119.3(6)
C33 C32 C31 120.0
C33 C32 H32 120.0
C31 C32 H32 120.0
C34 C33 C32 120.0
C34 C33 H33 120.0
C32 C33 H33 120.0
C35 C34 C33 120.0
C35 C34 H34 120.0
C33 C34 H34 120.0
C34 C35 C36 120.0
C34 C35 H35 120.0
C36 C35 H35 120.0
C35 C36 C31 120.0
C35 C36 H36 120.0
C31 C36 H36 120.0
C42 C41 C46 120.0
C42 C41 C6 120.1(8)
C46 C41 C6 119.8(8)
C43 C42 C41 120.0
C43 C42 H42 120.0
C41 C42 H42 120.0
C42 C43 C44 120.0
C42 C43 H43 120.0
C44 C43 H43 120.0
C45 C44 C43 120.0
C45 C44 H44 120.0
C43 C44 H44 120.0
C44 C45 C46 120.0
C44 C45 H45 120.0
C46 C45 H45 120.0
C45 C46 C41 120.0
C45 C46 H46 120.0
C41 C46 H46 120.0
F4 B1 F2 109.48(10)
F4 B1 F1 109.47(10)
F2 B1 F1 109.48(10)
F4 B1 F3 109.46(10)
F2 B1 F3 109.50(10)
F1 B1 F3 109.44(10)
Cl2 C1S Cl1 109.48(9)
Cl2 C1S H1S1 109.8
Cl1 C1S H1S1 109.8
Cl2 C1S H1S2 109.8
Cl1 C1S H1S2 109.8
H1S1 C1S H1S2 108.2
Mo2 S11 Mo1 62.5(8)
C4 S12 C5 68(3)
C4 S12 Mo1 75(2)
C5 S12 Mo1 81.0(19)
C4 S12 Mo2 42.5(18)
C5 S12 Mo2 108(2)
Mo1 S12 Mo2 66.7(11)
Mo2 S13 Mo1 72.3(9)

loop_
_geom_bond_atom_site_label_1
_geom_bond_atom_site_label_2
_geom_bond_distance
Mo1 C4 2.270(11)
Mo1 C15 2.257(8)
Mo1 C11 2.262(9)
Mo1 S13 2.29(3)
Mo1 S12 2.30(4)
Mo1 C14 2.296(8)
Mo1 C12 2.304(9)
Mo1 C13 2.325(9)
Mo1 C5 2.445(11)
Mo1 S3 2.456(3)
Mo1 S1 2.468(3)
Mo1 S2 2.482(3)
Mo2 C4 1.882(12)
Mo2 S13 2.22(3)
Mo2 C25 2.294(8)
Mo2 C21 2.304(9)
Mo2 C24 2.321(9)
Mo2 C22 2.336(9)
Mo2 C23 2.347(9)
Mo2 S3 2.439(3)
Mo2 S1 2.480(3)
Mo2 S2 2.497(3)
Mo2 S12 2.52(4)
Mo2 S11 2.55(3)
S1 C1 1.833(12)
S2 C2 1.810(11)
S3 C3 1.820(12)
C1 H1A 0.9600
C1 H1B 0.9600
C1 H1C 0.9600
C2 H2A 0.9600
C2 H2B 0.9600
C2 H2C 0.9600
C3 H3A 0.9600
C3 H3B 0.9600
C3 H3C 0.9600
C4 S12 1.06(4)
C4 C5 1.313(15)
C5 S12 1.26(4)
C5 C6 1.367(14)
C6 C41 1.505(13)
C6 C31 1.511(12)
C11 C12 1.364(7)
C11 C15 1.364(7)
C11 H11 0.9300
C12 C13 1.364(7)
C12 H12 0.9300
C13 C14 1.364(7)
C13 H13 0.9300
C14 C15 1.364(7)
C14 H14 0.9300
C15 H15 0.9300
C21 C22 1.353(6)
C21 C25 1.353(6)
C21 H21 0.9300
C22 C23 1.353(6)
C22 H22 0.9300
C23 C24 1.353(6)
C23 H23 0.9300
C24 C25 1.353(6)
C24 H24 0.9300
C25 H25 0.9300
C31 C32 1.370(4)
C31 C36 1.370(4)
C32 C33 1.370(4)
C32 H32 0.9300
C33 C34 1.370(4)
C33 H33 0.9300
C34 C35 1.370(4)
C34 H34 0.9300
C35 C36 1.370(4)
C35 H35 0.9300
C36 H36 0.9300
C41 C42 1.356(5)
C41 C46 1.356(5)
C42 C43 1.356(5)
C42 H42 0.9300
C43 C44 1.356(5)
C43 H43 0.9300
C44 C45 1.356(5)
C44 H44 0.9300
C45 C46 1.356(5)
C45 H45 0.9300
C46 H46 0.9300
B1 F4 1.284(4)
B1 F2 1.284(4)
B1 F1 1.285(4)
B1 F3 1.285(4)
Cl1 C1S 1.709(6)
Cl2 C1S 1.709(6)
C1S H1S1 0.9700
C1S H1S2 0.9700

loop_
_geom_torsion_atom_site_label_1
_geom_torsion_atom_site_label_2
_geom_torsion_atom_site_label_3
_geom_torsion_atom_site_label_4
_geom_torsion
C4 Mo1 S1 C1 -159.5(6)
C15 Mo1 S1 C1 94.5(7)
C11 Mo1 S1 C1 33.9(9)
S13 Mo1 S1 C1 -80.2(10)
S12 Mo1 S1 C1 -162.1(11)
C14 Mo1 S1 C1 89.0(6)
C12 Mo1 S1 C1 28.3(6)
C13 Mo1 S1 C1 57.0(7)
C5 Mo1 S1 C1 170.1(5)
S3 Mo1 S1 C1 -48.9(5)
S2 Mo1 S1 C1 -108.0(5)
C4 Mo1 S1 Mo2 -49.1(3)
C15 Mo1 S1 Mo2 -155.2(5)
C11 Mo1 S1 Mo2 144.3(7)
S13 Mo1 S1 Mo2 30.2(9)
S12 Mo1 S1 Mo2 -51.7(10)
C14 Mo1 S1 Mo2 -160.6(4)
C12 Mo1 S1 Mo2 138.7(4)
C13 Mo1 S1 Mo2 167.3(5)
C5 Mo1 S1 Mo2 -79.6(3)
S3 Mo1 S1 Mo2 61.46(9)
S2 Mo1 S1 Mo2 2.36(12)
C4 Mo2 S1 C1 168.4(5)
S13 Mo2 S1 C1 75.2(10)
C25 Mo2 S1 C1 -92.2(8)
C21 Mo2 S1 C1 -113.1(5)
C24 Mo2 S1 C1 -57.8(7)
C22 Mo2 S1 C1 -80.4(15)
C23 Mo2 S1 C1 -40.4(6)
S3 Mo2 S1 C1 44.5(4)
S2 Mo2 S1 C1 104.3(4)
S12 Mo2 S1 C1 152.3(10)
S11 Mo2 S1 C1 28.1(11)
C4 Mo2 S1 Mo1 61.7(3)
S13 Mo2 S1 Mo1 -31.5(9)
C25 Mo2 S1 Mo1 161.1(7)
C21 Mo2 S1 Mo1 140.3(3)
C24 Mo2 S1 Mo1 -164.5(6)
C22 Mo2 S1 Mo1 173.0(14)
C23 Mo2 S1 Mo1 -147.1(3)
S3 Mo2 S1 Mo1 -62.14(9)
S2 Mo2 S1 Mo1 -2.33(12)
S12 Mo2 S1 Mo1 45.6(9)
S11 Mo2 S1 Mo1 -78.6(11)
C4 Mo1 S2 C2 -56.1(5)
C15 Mo1 S2 C2 59.6(6)
C11 Mo1 S2 C2 93.6(7)
S13 Mo1 S2 C2 -173.2(16)
S12 Mo1 S2 C2 -29.8(14)
C14 Mo1 S2 C2 50.4(6)
C12 Mo1 S2 C2 119.2(5)
C13 Mo1 S2 C2 103.6(9)
C5 Mo1 S2 C2 -28.3(5)
S3 Mo1 S2 C2 -165.3(4)
S1 Mo1 S2 C2 -106.1(4)
C4 Mo1 S2 Mo2 47.6(3)
C15 Mo1 S2 Mo2 163.3(4)
C11 Mo1 S2 Mo2 -162.7(5)
S13 Mo1 S2 Mo2 -69.5(15)
S12 Mo1 S2 Mo2 73.9(13)
C14 Mo1 S2 Mo2 154.1(4)
C12 Mo1 S2 Mo2 -137.1(4)
C13 Mo1 S2 Mo2 -152.7(8)
C5 Mo1 S2 Mo2 75.4(2)
S3 Mo1 S2 Mo2 -61.57(9)
S1 Mo1 S2 Mo2 -2.35(12)
C4 Mo2 S2 C2 45.5(6)
S13 Mo2 S2 C2 -179.1(16)
C25 Mo2 S2 C2 -43.4(9)
C21 Mo2 S2 C2 -40.7(6)
C24 Mo2 S2 C2 -101.6(8)
C22 Mo2 S2 C2 -70.2(8)
C23 Mo2 S2 C2 -100.4(6)
S3 Mo2 S2 C2 167.6(5)
S1 Mo2 S2 C2 107.6(5)
S12 Mo2 S2 C2 40.4(12)
S11 Mo2 S2 C2 148.8(9)
C4 Mo2 S2 Mo1 -59.8(3)
S13 Mo2 S2 Mo1 75.6(16)
C25 Mo2 S2 Mo1 -148.7(8)
C21 Mo2 S2 Mo1 -146.0(4)
C24 Mo2 S2 Mo1 153.1(7)
C22 Mo2 S2 Mo1 -175.5(7)
C23 Mo2 S2 Mo1 154.3(4)
S3 Mo2 S2 Mo1 62.29(9)
S1 Mo2 S2 Mo1 2.32(12)
S12 Mo2 S2 Mo1 -64.9(11)
S11 Mo2 S2 Mo1 43.5(7)
C4 Mo2 S3 C3 112.5(6)
S13 Mo2 S3 C3 38.7(12)
C25 Mo2 S3 C3 -105.7(6)
C21 Mo2 S3 C3 -50.8(15)
C24 Mo2 S3 C3 -92.1(7)
C22 Mo2 S3 C3 -33.2(6)
C23 Mo2 S3 C3 -58.5(8)
S1 Mo2 S3 C3 172.6(5)
S2 Mo2 S3 C3 48.2(4)
S12 Mo2 S3 C3 90.1(11)
S11 Mo2 S3 C3 -167.2(14)
C4 Mo2 S3 Mo1 1.9(4)
S13 Mo2 S3 Mo1 -71.9(11)
C25 Mo2 S3 Mo1 143.7(4)
C21 Mo2 S3 Mo1 -161.4(14)
C24 Mo2 S3 Mo1 157.4(6)
C22 Mo2 S3 Mo1 -143.8(3)
C23 Mo2 S3 Mo1 -169.1(6)
S1 Mo2 S3 Mo1 62.01(9)
S2 Mo2 S3 Mo1 -62.34(8)
S12 Mo2 S3 Mo1 -20.4(10)
S11 Mo2 S3 Mo1 82.2(13)
C4 Mo1 S3 C3 -108.9(6)
C15 Mo1 S3 C3 43.2(7)
C11 Mo1 S3 C3 43.5(7)
S13 Mo1 S3 C3 -38.6(12)
S12 Mo1 S3 C3 -83.8(13)
C14 Mo1 S3 C3 96.1(7)
C12 Mo1 S3 C3 74.8(8)
C13 Mo1 S3 C3 102.6(6)
C5 Mo1 S3 C3 -112.4(6)
S1 Mo1 S3 C3 -170.0(5)
S2 Mo1 S3 C3 -44.4(5)
C4 Mo1 S3 Mo2 -1.5(3)
C15 Mo1 S3 Mo2 150.6(5)
C11 Mo1 S3 Mo2 150.9(4)
S13 Mo1 S3 Mo2 68.8(11)
S12 Mo1 S3 Mo2 23.6(12)
C14 Mo1 S3 Mo2 -156.5(5)
C12 Mo1 S3 Mo2 -177.8(6)
C13 Mo1 S3 Mo2 -150.0(4)
C5 Mo1 S3 Mo2 -5.0(4)
S1 Mo1 S3 Mo2 -62.56(9)
S2 Mo1 S3 Mo2 63.04(9)
S13 Mo2 C4 S12 -31(3)
C25 Mo2 C4 S12 133(3)
C21 Mo2 C4 S12 99(3)
C24 Mo2 C4 S12 141(2)
C22 Mo2 C4 S12 75(3)
C23 Mo2 C4 S12 90(3)
S3 Mo2 C4 S12 -73(2)
S1 Mo2 C4 S12 -133(2)
S2 Mo2 C4 S12 -11(2)
S11 Mo2 C4 S12 -107(3)
S13 Mo2 C4 C5 49(3)
C25 Mo2 C4 C5 -147(3)
C21 Mo2 C4 C5 180(3)
C24 Mo2 C4 C5 -139(3)
C22 Mo2 C4 C5 155(3)
C23 Mo2 C4 C5 171(3)
S3 Mo2 C4 C5 7(3)
S1 Mo2 C4 C5 -53(3)
S2 Mo2 C4 C5 69(3)
S12 Mo2 C4 C5 80(4)
S11 Mo2 C4 C5 -27(3)
S13 Mo2 C4 Mo1 39.8(9)
C25 Mo2 C4 Mo1 -156.3(6)
C21 Mo2 C4 Mo1 170.6(7)
C24 Mo2 C4 Mo1 -147.7(5)
C22 Mo2 C4 Mo1 145.8(4)
C23 Mo2 C4 Mo1 161.4(11)
S3 Mo2 C4 Mo1 -1.9(4)
S1 Mo2 C4 Mo1 -62.2(2)
S2 Mo2 C4 Mo1 60.3(2)
S12 Mo2 C4 Mo1 71(2)
S11 Mo2 C4 Mo1 -35.9(8)
C15 Mo1 C4 S12 -38(2)
C11 Mo1 C4 S12 -7(3)
S13 Mo1 C4 S12 81(3)
C14 Mo1 C4 S12 -77(2)
C12 Mo1 C4 S12 -90(5)
C13 Mo1 C4 S12 -109(2)
C5 Mo1 C4 S12 -64(2)
S3 Mo1 C4 S12 121(2)
S1 Mo1 C4 S12 -174(2)
S2 Mo1 C4 S12 54(2)
C15 Mo1 C4 C5 26.4(9)
C11 Mo1 C4 C5 57.3(11)
S13 Mo1 C4 C5 145.0(11)
S12 Mo1 C4 C5 64(2)
C14 Mo1 C4 C5 -12.7(9)
C12 Mo1 C4 C5 -25(5)
C13 Mo1 C4 C5 -45.1(10)
S3 Mo1 C4 C5 -175.1(6)
S1 Mo1 C4 C5 -110.0(7)
S2 Mo1 C4 C5 118.8(7)
C15 Mo1 C4 Mo2 -156.7(5)
C11 Mo1 C4 Mo2 -125.8(6)
S13 Mo1 C4 Mo2 -38.1(9)
S12 Mo1 C4 Mo2 -119(2)
C14 Mo1 C4 Mo2 164.2(5)
C12 Mo1 C4 Mo2 152(5)
C13 Mo1 C4 Mo2 131.8(5)
C5 Mo1 C4 Mo2 176.9(9)
S3 Mo1 C4 Mo2 1.8(4)
S1 Mo1 C4 Mo2 66.9(3)
S2 Mo1 C4 Mo2 -64.4(3)
Mo2 C4 C5 S12 -90(4)
Mo1 C4 C5 S12 -81(2)
S12 C4 C5 C6 -101(3)
Mo2 C4 C5 C6 169(2)
Mo1 C4 C5 C6 177.8(18)
S12 C4 C5 Mo1 81(2)
Mo2 C4 C5 Mo1 -9(3)
C4 Mo1 C5 S12 53(2)
C15 Mo1 C5 S12 -104(2)
C11 Mo1 C5 S12 -92(2)
S13 Mo1 C5 S12 15(2)
C14 Mo1 C5 S12 -139(2)
C12 Mo1 C5 S12 -132(2)
C13 Mo1 C5 S12 -157(2)
S3 Mo1 C5 S12 60(2)
S1 Mo1 C5 S12 114(2)
S2 Mo1 C5 S12 -3(2)
C15 Mo1 C5 C4 -156.8(8)
C11 Mo1 C5 C4 -145.3(7)
S13 Mo1 C5 C4 -37.7(11)
S12 Mo1 C5 C4 -53(2)
C14 Mo1 C5 C4 168.5(8)
C12 Mo1 C5 C4 175.1(11)
C13 Mo1 C5 C4 149.6(7)
S3 Mo1 C5 C4 6.5(9)
S1 Mo1 C5 C4 61.2(7)
S2 Mo1 C5 C4 -55.5(7)
C4 Mo1 C5 C6 -177(2)
C15 Mo1 C5 C6 25.7(16)
C11 Mo1 C5 C6 37.3(17)
S13 Mo1 C5 C6 144.8(18)
S12 Mo1 C5 C6 130(3)
C14 Mo1 C5 C6 -8.9(16)
C12 Mo1 C5 C6 -2(2)
C13 Mo1 C5 C6 -27.8(17)
S3 Mo1 C5 C6 -170.9(14)
S1 Mo1 C5 C6 -116.3(16)
S2 Mo1 C5 C6 127.1(16)
S12 C5 C6 C41 -81(3)
C4 C5 C6 C41 -11(2)
Mo1 C5 C6 C41 164.9(11)
S12 C5 C6 C31 101(3)
C4 C5 C6 C31 171.2(15)
Mo1 C5 C6 C31 -13(2)
C4 Mo1 C11 C12 -167.3(9)
C15 Mo1 C11 C12 -115.29(18)
S13 Mo1 C11 C12 107.4(12)
S12 Mo1 C11 C12 -170.9(13)
C14 Mo1 C11 C12 -77.7(2)
C13 Mo1 C11 C12 -36.80(12)
C5 Mo1 C11 C12 -135.6(10)
S3 Mo1 C11 C12 65.1(7)
S1 Mo1 C11 C12 -9.2(13)
S2 Mo1 C11 C12 137.1(8)
C4 Mo1 C11 C15 -52.1(9)
S13 Mo1 C11 C15 -137.4(12)
S12 Mo1 C11 C15 -55.7(13)
C14 Mo1 C11 C15 37.62(12)
C12 Mo1 C11 C15 115.29(18)
C13 Mo1 C11 C15 78.49(19)
C5 Mo1 C11 C15 -20.3(9)
S3 Mo1 C11 C15 -179.6(7)
S1 Mo1 C11 C15 106.1(13)
S2 Mo1 C11 C15 -107.7(8)
C15 C11 C12 C13 0.0
Mo1 C11 C12 C13 64.9(4)
C15 C11 C12 Mo1 -64.9(4)
C4 Mo1 C12 C13 -23(5)
C15 Mo1 C12 C13 -78.3(2)
C11 Mo1 C12 C13 -116.22(18)
S13 Mo1 C12 C13 166.6(11)
S12 Mo1 C12 C13 -99(3)
C14 Mo1 C12 C13 -36.76(13)
C5 Mo1 C12 C13 -44.5(15)
S3 Mo1 C12 C13 127.0(8)
S1 Mo1 C12 C13 58.4(7)
S2 Mo1 C12 C13 -165.5(7)
C4 Mo1 C12 C11 93(5)
C15 Mo1 C12 C11 37.92(14)
S13 Mo1 C12 C11 -77.2(11)
S12 Mo1 C12 C11 17(3)
C14 Mo1 C12 C11 79.5(2)
C13 Mo1 C12 C11 116.22(18)
C5 Mo1 C12 C11 71.7(15)
S3 Mo1 C12 C11 -116.7(8)
S1 Mo1 C12 C11 174.6(7)
S2 Mo1 C12 C11 -49.2(7)
C11 C12 C13 C14 0.0
Mo1 C12 C13 C14 63.1(4)
C11 C12 C13 Mo1 -63.1(4)
C4 Mo1 C13 C14 58.9(9)
C15 Mo1 C13 C14 -37.48(13)
C11 Mo1 C13 C14 -79.4(2)
S13 Mo1 C13 C14 -135.5(14)
S12 Mo1 C13 C14 17(2)
C12 Mo1 C13 C14 -116.72(19)
C5 Mo1 C13 C14 34.8(9)
S3 Mo1 C13 C14 -172.5(7)
S1 Mo1 C13 C14 115.3(8)
S2 Mo1 C13 C14 -91.2(14)
C4 Mo1 C13 C12 175.6(9)
C15 Mo1 C13 C12 79.2(2)
C11 Mo1 C13 C12 37.32(13)
S13 Mo1 C13 C12 -18.8(15)
S12 Mo1 C13 C12 134(2)
C14 Mo1 C13 C12 116.72(19)
C5 Mo1 C13 C12 151.5(9)
S3 Mo1 C13 C12 -55.8(7)
S1 Mo1 C13 C12 -128.0(8)
S2 Mo1 C13 C12 25.5(14)
C12 C13 C14 C15 0.0
Mo1 C13 C14 C15 63.3(4)
C12 C13 C14 Mo1 -63.3(4)
C4 Mo1 C14 C13 -141.4(8)
C15 Mo1 C14 C13 116.03(18)
C11 Mo1 C14 C13 78.1(2)
S13 Mo1 C14 C13 88(2)
S12 Mo1 C14 C13 -168.9(14)
C12 Mo1 C14 C13 36.69(13)
C5 Mo1 C14 C13 -148.2(9)
S3 Mo1 C14 C13 11.2(11)
S1 Mo1 C14 C13 -70.0(8)
S2 Mo1 C14 C13 132.0(10)
C4 Mo1 C14 C15 102.5(8)
C11 Mo1 C14 C15 -37.93(13)
S13 Mo1 C14 C15 -28(2)
S12 Mo1 C14 C15 75.1(14)
C12 Mo1 C14 C15 -79.3(2)
C13 Mo1 C14 C15 -116.03(18)
C5 Mo1 C14 C15 95.8(9)
S3 Mo1 C14 C15 -104.8(12)
S1 Mo1 C14 C15 174.0(8)
S2 Mo1 C14 C15 16.0(10)
C12 C11 C15 C14 0.0
Mo1 C11 C15 C14 -66.2(4)
C12 C11 C15 Mo1 66.2(4)
C13 C14 C15 C11 0.0
Mo1 C14 C15 C11 65.3(4)
C13 C14 C15 Mo1 -65.3(4)
C4 Mo1 C15 C11 149.2(7)
S13 Mo1 C15 C11 49.8(12)
S12 Mo1 C15 C11 133.0(13)
C14 Mo1 C15 C11 -115.18(17)
C12 Mo1 C15 C11 -37.48(12)
C13 Mo1 C15 C11 -78.28(19)
C5 Mo1 C15 C11 162.9(9)
S3 Mo1 C15 C11 0.5(10)
S1 Mo1 C15 C11 -124.3(12)
S2 Mo1 C15 C11 76.2(8)
C4 Mo1 C15 C14 -95.6(7)
C11 Mo1 C15 C14 115.18(17)
S13 Mo1 C15 C14 164.9(12)
S12 Mo1 C15 C14 -111.8(13)
C12 Mo1 C15 C14 77.7(2)
C13 Mo1 C15 C14 36.90(12)
C5 Mo1 C15 C14 -81.9(9)
S3 Mo1 C15 C14 115.7(10)
S1 Mo1 C15 C14 -9.2(11)
S2 Mo1 C15 C14 -168.6(8)
C4 Mo2 C21 C22 -137.2(12)
S13 Mo2 C21 C22 -36.5(16)
C25 Mo2 C21 C22 115.15(17)
C24 Mo2 C21 C22 77.59(19)
C23 Mo2 C21 C22 36.83(13)
S3 Mo2 C21 C22 28(2)
S1 Mo2 C21 C22 153.9(11)
S2 Mo2 C21 C22 -62.0(10)
S12 Mo2 C21 C22 -115.0(14)
S11 Mo2 C21 C22 100(2)
C4 Mo2 C21 C25 107.7(12)
S13 Mo2 C21 C25 -151.7(16)
C24 Mo2 C21 C25 -37.55(13)
C22 Mo2 C21 C25 -115.15(17)
C23 Mo2 C21 C25 -78.32(19)
S3 Mo2 C21 C25 -88(2)
S1 Mo2 C21 C25 38.8(11)
S2 Mo2 C21 C25 -177.2(11)
S12 Mo2 C21 C25 129.9(14)
S11 Mo2 C21 C25 -16(2)
C25 C21 C22 C23 0.0
Mo2 C21 C22 C23 -65.2(4)
C25 C21 C22 Mo2 65.2(4)
C4 Mo2 C22 C23 164.7(11)
S13 Mo2 C22 C23 -91.7(14)
C25 Mo2 C22 C23 78.2(2)
C21 Mo2 C22 C23 115.86(18)
C24 Mo2 C22 C23 36.90(13)
S3 Mo2 C22 C23 -50.0(11)
S1 Mo2 C22 C23 64(2)
S2 Mo2 C22 C23 -120.3(11)
S12 Mo2 C22 C23 -172.6(14)
S11 Mo2 C22 C23 -12.8(18)
C4 Mo2 C22 C21 48.8(11)
S13 Mo2 C22 C21 152.4(14)
C25 Mo2 C22 C21 -37.67(13)
C24 Mo2 C22 C21 -79.0(2)
C23 Mo2 C22 C21 -115.86(18)
S3 Mo2 C22 C21 -165.9(11)
S1 Mo2 C22 C21 -52(2)
S2 Mo2 C22 C21 123.9(11)
S12 Mo2 C22 C21 71.6(14)
S11 Mo2 C22 C21 -128.6(19)
C21 C22 C23 C24 0.0
Mo2 C22 C23 C24 -64.0(4)
C21 C22 C23 Mo2 64.0(4)
C4 Mo2 C23 C22 -26(2)
S13 Mo2 C23 C22 94.8(14)
C25 Mo2 C23 C22 -78.6(2)
C21 Mo2 C23 C22 -37.17(13)
C24 Mo2 C23 C22 -116.10(18)
S3 Mo2 C23 C22 138.6(11)
S1 Mo2 C23 C22 -148.3(12)
S2 Mo2 C23 C22 65.2(11)
S12 Mo2 C23 C22 11(2)
S11 Mo2 C23 C22 171.4(13)
C4 Mo2 C23 C24 90(2)
S13 Mo2 C23 C24 -149.1(14)
C25 Mo2 C23 C24 37.46(13)
C21 Mo2 C23 C24 78.9(2)
C22 Mo2 C23 C24 116.10(19)
S3 Mo2 C23 C24 -105.3(11)
S1 Mo2 C23 C24 -32.2(12)
S2 Mo2 C23 C24 -178.7(11)
S12 Mo2 C23 C24 127(2)
S11 Mo2 C23 C24 -72.5(13)
C22 C23 C24 C25 0.0
Mo2 C23 C24 C25 -64.4(4)
C22 C23 C24 Mo2 64.4(4)
C4 Mo2 C24 C23 -130.7(14)
S13 Mo2 C24 C23 39.9(16)
C25 Mo2 C24 C23 -115.50(18)
C21 Mo2 C24 C23 -77.8(2)
C22 Mo2 C24 C23 -36.78(13)
S3 Mo2 C24 C23 81.3(10)
S1 Mo2 C24 C23 155.3(11)
S2 Mo2 C24 C23 2.0(16)
S12 Mo2 C24 C23 -103(3)
S11 Mo2 C24 C23 113.4(13)
C4 Mo2 C24 C25 -15.2(14)
S13 Mo2 C24 C25 155.4(16)
C21 Mo2 C24 C25 37.70(13)
C22 Mo2 C24 C25 78.7(2)
C23 Mo2 C24 C25 115.50(18)
S3 Mo2 C24 C25 -163.2(10)
S1 Mo2 C24 C25 -89.2(11)
S2 Mo2 C24 C25 117.5(16)
S12 Mo2 C24 C25 13(3)
S11 Mo2 C24 C25 -131.1(13)
C23 C24 C25 C21 0.0
Mo2 C24 C25 C21 -65.9(4)
C23 C24 C25 Mo2 65.9(4)
C22 C21 C25 C24 0.0
Mo2 C21 C25 C24 66.4(4)
C22 C21 C25 Mo2 -66.4(4)
C4 Mo2 C25 C24 169.0(11)
S13 Mo2 C25 C24 -53(4)
C21 Mo2 C25 C24 -114.94(18)
C22 Mo2 C25 C24 -77.64(19)
C23 Mo2 C25 C24 -37.02(12)
S3 Mo2 C25 C24 24.0(13)
S1 Mo2 C25 C24 95.9(11)
S2 Mo2 C25 C24 -110.4(18)
S12 Mo2 C25 C24 -172.9(14)
S11 Mo2 C25 C24 56.3(13)
C4 Mo2 C25 C21 -76.1(11)
S13 Mo2 C25 C21 62(4)
C24 Mo2 C25 C21 114.94(18)
C22 Mo2 C25 C21 37.30(12)
C23 Mo2 C25 C21 77.9(2)
S3 Mo2 C25 C21 139.0(13)
S1 Mo2 C25 C21 -149.1(11)
S2 Mo2 C25 C21 4.6(17)
S12 Mo2 C25 C21 -57.9(14)
S11 Mo2 C25 C21 171.2(13)
C5 C6 C31 C32 112.7(10)
C41 C6 C31 C32 -65.0(11)
C5 C6 C31 C36 -68.6(12)
C41 C6 C31 C36 113.7(9)
C36 C31 C32 C33 0.0
C6 C31 C32 C33 178.7(8)
C31 C32 C33 C34 0.0
C32 C33 C34 C35 0.0
C33 C34 C35 C36 0.0
C34 C35 C36 C31 0.0
C32 C31 C36 C35 0.0
C6 C31 C36 C35 -178.7(8)
C5 C6 C41 C42 -2.3(13)
C31 C6 C41 C42 175.5(7)
C5 C6 C41 C46 174.0(9)
C31 C6 C41 C46 -8.3(12)
C46 C41 C42 C43 0.0
C6 C41 C42 C43 176.2(9)
C41 C42 C43 C44 0.0
C42 C43 C44 C45 0.0
C43 C44 C45 C46 0.0
C44 C45 C46 C41 0.0
C42 C41 C46 C45 0.0
C6 C41 C46 C45 -176.2(9)
C4 Mo2 S11 Mo1 35.0(7)
S13 Mo2 S11 Mo1 -58.4(9)
C25 Mo2 S11 Mo1 145.4(5)
C21 Mo2 S11 Mo1 155.0(13)
C24 Mo2 S11 Mo1 173.2(8)
C22 Mo2 S11 Mo1 -147.4(8)
C23 Mo2 S11 Mo1 -154.7(5)
S3 Mo2 S11 Mo1 -76.5(11)
S1 Mo2 S11 Mo1 74.0(8)
S2 Mo2 S11 Mo1 -42.5(5)
S12 Mo2 S11 Mo1 12.1(12)
C4 Mo1 S11 Mo2 -27.4(6)
C15 Mo1 S11 Mo2 170.5(11)
C11 Mo1 S11 Mo2 139.8(4)
S13 Mo1 S11 Mo2 56.2(9)
S12 Mo1 S11 Mo2 -14.0(14)
C14 Mo1 S11 Mo2 -151.6(4)
C12 Mo1 S11 Mo2 159.1(7)
C13 Mo1 S11 Mo2 -166.8(6)
C5 Mo1 S11 Mo2 -48.9(8)
S3 Mo1 S11 Mo2 76.5(11)
S1 Mo1 S11 Mo2 -75.3(8)
S2 Mo1 S11 Mo2 42.8(5)
Mo2 C4 S12 C5 157.9(11)
Mo1 C4 S12 C5 86.2(12)
C5 C4 S12 Mo1 -86.2(12)
Mo2 C4 S12 Mo1 71.7(14)
C5 C4 S12 Mo2 -157.9(11)
Mo1 C4 S12 Mo2 -71.7(14)
C6 C5 S12 C4 132.7(19)
Mo1 C5 S12 C4 -77.4(17)
C4 C5 S12 Mo1 77.4(17)
C6 C5 S12 Mo1 -149.9(14)
C4 C5 S12 Mo2 15.5(9)
C6 C5 S12 Mo2 148.2(13)
Mo1 C5 S12 Mo2 -61.9(13)
C15 Mo1 S12 C4 147(2)
C11 Mo1 S12 C4 175.4(17)
S13 Mo1 S12 C4 -96(2)
C14 Mo1 S12 C4 113(2)
C12 Mo1 S12 C4 164.3(13)
C13 Mo1 S12 C4 103(2)
C5 Mo1 S12 C4 70(2)
S3 Mo1 S12 C4 -67(2)
S1 Mo1 S12 C4 5(2)
S2 Mo1 S12 C4 -113(3)
C4 Mo1 S12 C5 -70(2)
C15 Mo1 S12 C5 77.3(19)
C11 Mo1 S12 C5 105.8(18)
S13 Mo1 S12 C5 -166(2)
C14 Mo1 S12 C5 44(2)
C12 Mo1 S12 C5 95(3)
C13 Mo1 S12 C5 34(3)
S3 Mo1 S12 C5 -136.5(16)
S1 Mo1 S12 C5 -64.3(19)
S2 Mo1 S12 C5 177(3)
C4 Mo1 S12 Mo2 44.3(18)
C15 Mo1 S12 Mo2 -168.8(7)
C11 Mo1 S12 Mo2 -140.3(5)
S13 Mo1 S12 Mo2 -51.7(9)
C14 Mo1 S12 Mo2 157.5(5)
C12 Mo1 S12 Mo2 -151.4(17)
C13 Mo1 S12 Mo2 147.6(10)
C5 Mo1 S12 Mo2 114(2)
S3 Mo1 S12 Mo2 -22.6(10)
S1 Mo1 S12 Mo2 49.6(6)
S2 Mo1 S12 Mo2 -69.1(7)
S13 Mo2 S12 C4 148(3)
C25 Mo2 S12 C4 -53(3)
C21 Mo2 S12 C4 -82(2)
C24 Mo2 S12 C4 -61(3)
C22 Mo2 S12 C4 -114(2)
C23 Mo2 S12 C4 -120(2)
S3 Mo2 S12 C4 115(2)
S1 Mo2 S12 C4 44(2)
S2 Mo2 S12 C4 167(3)
S11 Mo2 S12 C4 80(2)
C4 Mo2 S12 C5 -21.5(13)
S13 Mo2 S12 C5 127(2)
C25 Mo2 S12 C5 -75(2)
C21 Mo2 S12 C5 -103(2)
C24 Mo2 S12 C5 -83(3)
C22 Mo2 S12 C5 -135(2)
C23 Mo2 S12 C5 -141.9(16)
S3 Mo2 S12 C5 93(2)
S1 Mo2 S12 C5 22(2)
S2 Mo2 S12 C5 145(3)
S11 Mo2 S12 C5 58(2)
C4 Mo2 S12 Mo1 -93(2)
S13 Mo2 S12 Mo1 55.1(10)
C25 Mo2 S12 Mo1 -146.3(6)
C21 Mo2 S12 Mo1 -174.9(9)
C24 Mo2 S12 Mo1 -154.1(14)
C22 Mo2 S12 Mo1 153.1(7)
C23 Mo2 S12 Mo1 146.5(8)
S3 Mo2 S12 Mo1 21.7(10)
S1 Mo2 S12 Mo1 -49.2(7)
S2 Mo2 S12 Mo1 73.9(8)
S11 Mo2 S12 Mo1 -13.1(13)
C4 Mo2 S13 Mo1 -40.8(8)
C25 Mo2 S13 Mo1 -179(2)
C21 Mo2 S13 Mo1 -138.8(5)
C24 Mo2 S13 Mo1 146.0(5)
C22 Mo2 S13 Mo1 -158.6(7)
C23 Mo2 S13 Mo1 167.2(8)
S3 Mo2 S13 Mo1 77.3(9)
S1 Mo2 S13 Mo1 32.4(8)
S2 Mo2 S13 Mo1 -84.1(14)
S12 Mo2 S13 Mo1 -52.5(10)
S11 Mo2 S13 Mo1 62.9(9)
C4 Mo1 S13 Mo2 32.7(7)
C15 Mo1 S13 Mo2 151.5(5)
C11 Mo1 S13 Mo2 177.6(8)
S12 Mo1 S13 Mo2 59.5(12)
C14 Mo1 S13 Mo2 169.0(12)
C12 Mo1 S13 Mo2 -148.6(7)
C13 Mo1 S13 Mo2 -137.9(7)
C5 Mo1 S13 Mo2 51.7(9)
S3 Mo1 S13 Mo2 -79.2(9)
S1 Mo1 S13 Mo2 -32.3(8)
S2 Mo1 S13 Mo2 89.7(15)
